data_4510055
loop_
_publ_author_name
'Paul, Mithun'
'Adarsh, N. N.'
'Dastidar, Parthasarathi'

_publ_section_title
;
 Secondary Building Unit (SBU) Controlled Formation of a Catalytically
 Active Metal--Organic Polyhedron (MOP) Derived from a Flexible Tripodal
 Ligand
;
_journal_issue 3
_journal_name_full 'Crystal Growth &amp; Design'
_journal_page_first 1331
_journal_paper_doi 10.1021/cg4018322
_journal_volume 14
_journal_year 2014
_chemical_formula_moiety 'C15 H24 Co O10'
_chemical_formula_sum 'C15 H24 Co O10'
_chemical_formula_weight 423.27
_chemical_name_systematic
; 
 ? 
;
_space_group_IT_number 62
_symmetry_cell_setting orthorhombic
_symmetry_space_group_name_Hall '-P 2ac 2n'
_symmetry_space_group_name_H-M 'P n m a'
_atom_sites_solution_hydrogens geom
_atom_sites_solution_primary direct
_atom_sites_solution_secondary difmap
_audit_creation_method SHELXL-97
_cell_angle_alpha 90.00
_cell_angle_beta 90.00
_cell_angle_gamma 90.00
_cell_formula_units_Z 4
_cell_length_a 27.730(3)
_cell_length_b 11.6608(11)
_cell_length_c 5.1180(5)
_cell_measurement_temperature 293(2)
_cell_volume 1654.9(3)
_computing_cell_refinement 'Bruker Apex II'
_computing_data_collection 'Bruker Apex II'
_computing_data_reduction SAINT
_computing_molecular_graphics 'Mercury 3.1'
_computing_publication_material SHELXTL-97
_computing_structure_refinement 'SHELXL-97 (Sheldrick, 2008)'
_computing_structure_solution 'SHELXS-97 (Sheldrick, 2008)'
_diffrn_ambient_temperature 293(2)
_diffrn_detector_area_resol_mean 3
_diffrn_measured_fraction_theta_full 1.000
_diffrn_measured_fraction_theta_max 1.000
_diffrn_measurement_device_type 'Bruker Apex II'
_diffrn_measurement_method 'phi-omega scan'
_diffrn_radiation_monochromator graphite
_diffrn_radiation_source 'fine-focus sealed tube'
_diffrn_radiation_type MoK\a
_diffrn_radiation_wavelength 0.71073
_diffrn_reflns_av_R_equivalents 0.0266
_diffrn_reflns_av_sigmaI/netI 0.0137
_diffrn_reflns_limit_h_max 32
_diffrn_reflns_limit_h_min -32
_diffrn_reflns_limit_k_max 13
_diffrn_reflns_limit_k_min -13
_diffrn_reflns_limit_l_max 6
_diffrn_reflns_limit_l_min -6
_diffrn_reflns_number 14465
_diffrn_reflns_theta_full 25.00
_diffrn_reflns_theta_max 25.00
_diffrn_reflns_theta_min 1.47
_exptl_absorpt_coefficient_mu 1.093
_exptl_absorpt_correction_T_max 0.9176
_exptl_absorpt_correction_T_min 0.6689
_exptl_absorpt_correction_type multi-scan
_exptl_absorpt_process_details sadabs
_exptl_crystal_colour pink
_exptl_crystal_density_diffrn 1.699
_exptl_crystal_density_method 'not measured'
_exptl_crystal_description block
_exptl_crystal_F_000 884
_exptl_crystal_size_max 0.40
_exptl_crystal_size_mid 0.28
_exptl_crystal_size_min 0.08
_refine_diff_density_max 0.743
_refine_diff_density_min -0.532
_refine_diff_density_rms 0.089
_refine_ls_extinction_method none
_refine_ls_goodness_of_fit_ref 1.353
_refine_ls_hydrogen_treatment mixed
_refine_ls_matrix_type full
_refine_ls_number_parameters 133
_refine_ls_number_reflns 1532
_refine_ls_number_restraints 0
_refine_ls_restrained_S_all 1.353
_refine_ls_R_factor_all 0.0466
_refine_ls_R_factor_gt 0.0444
_refine_ls_shift/su_max 0.000
_refine_ls_shift/su_mean 0.000
_refine_ls_structure_factor_coef Fsqd
_refine_ls_weighting_details 'calc w=1/[\s^2^(Fo^2^)+(0.1000P)^2^+0.5489P] where P=(Fo^2^+2Fc^2^)/3'
_refine_ls_weighting_scheme calc
_refine_ls_wR_factor_gt 0.1566
_refine_ls_wR_factor_ref 0.1597
_reflns_number_gt 1433
_reflns_number_total 1532
_reflns_threshold_expression >2sigma(I)
_cod_data_source_file cg4018322_si_002.cif
_cod_data_source_block oeiw
_cod_original_sg_symbol_Hall -P2ac2n
_cod_original_sg_symbol_H-M Pnma
_cod_database_code 4510055

loop_
_symmetry_equiv_pos_as_xyz
'x, y, z'
'-x+1/2, -y, z+1/2'
'-x, y+1/2, -z'
'x+1/2, -y+1/2, -z+1/2'
'-x, -y, -z'
'x-1/2, y, -z-1/2'
'x, -y-1/2, z'
'-x-1/2, y-1/2, z-1/2'

loop_
_atom_site_label
_atom_site_type_symbol
_atom_site_fract_x
_atom_site_fract_y
_atom_site_fract_z
_atom_site_U_iso_or_equiv
_atom_site_adp_type
_atom_site_occupancy
_atom_site_symmetry_multiplicity
_atom_site_calc_flag
_atom_site_refinement_flags
C1 C 0.41313(11) -0.0215(2) 0.4412(6) 0.0293(7) Uani 1 1 d .
C2 C 0.37430(11) 0.0333(2) 0.2765(6) 0.0316(7) Uani 1 1 d .
H2A H 0.3476 -0.0201 0.2617 0.038 Uiso 1 1 calc R
H2B H 0.3871 0.0454 0.1021 0.038 Uiso 1 1 calc R
C3 C 0.35496(10) 0.1464(2) 0.3772(5) 0.0250(7) Uani 1 1 d .
C4 C 0.37272(13) 0.2500 0.2768(8) 0.0232(8) Uani 1 2 d S
C5 C 0.41014(16) 0.2500 0.0632(10) 0.0364(11) Uani 1 2 d S
C6 C 0.30213(15) 0.2500 0.6676(8) 0.0280(9) Uani 1 2 d S
C7 C 0.26334(16) 0.2500 0.8795(9) 0.0356(11) Uani 1 2 d S
H7A H 0.2678 0.1829 0.9888 0.043 Uiso 0.50 1 calc PR
H7B H 0.2678 0.3171 0.9888 0.043 Uiso 0.50 1 calc PR
C8 C 0.21334(18) 0.2500 0.7783(11) 0.0443(12) Uani 1 2 d S
C9 C 0.31984(10) 0.1464(2) 0.5728(6) 0.0261(7) Uani 1 1 d .
C10 C 0.30229(6) 0.03400(13) 0.6788(4) 0.0432(9) Uani 1 1 d .
H10A H 0.2996 0.0389 0.8655 0.065 Uiso 1 1 calc R
H10B H 0.3247 -0.0255 0.6335 0.065 Uiso 1 1 calc R
H10C H 0.2713 0.0166 0.6053 0.065 Uiso 1 1 calc R
O1 O 0.41981(6) -0.12849(12) 0.4001(3) 0.0531(8) Uani 1 1 d R
O2 O 0.43624(6) 0.03606(12) 0.6002(3) 0.0393(6) Uani 1 1 d R
O4 O 0.18077(7) 0.25000(14) 0.9655(7) 0.0546(10) Uani 1 2 d SR
H4 H 0.1546 0.2306 0.9053 0.082 Uiso 0.50 1 calc PR
O6 O 0.51421(11) -0.2500 0.4130(6) 0.0344(7) Uani 1 2 d S
O7 O 0.48056(9) -0.1217(2) 0.8849(4) 0.0410(6) Uani 1 1 d .
O3A O 0.20301(15) 0.2500 0.5535(10) 0.144(4) Uani 1 2 d S
O5A O 0.39207(16) -0.2500 0.9033(9) 0.112(3) Uani 1 2 d S
Co1 Co 0.451490(18) -0.2500 0.64421(10) 0.0239(3) Uani 1 2 d S
H5B H 0.4306(19) 0.188(4) 0.039(10) 0.089(17) Uiso 1 1 d .
H5A H 0.394(3) 0.2500 -0.137(15) 0.09(3) Uiso 1 2 d S

loop_
_atom_site_aniso_label
_atom_site_aniso_U_11
_atom_site_aniso_U_22
_atom_site_aniso_U_33
_atom_site_aniso_U_23
_atom_site_aniso_U_13
_atom_site_aniso_U_12
C1 0.0360(16) 0.0253(14) 0.0267(15) -0.0037(12) -0.0003(13) 0.0076(12)
C2 0.0409(17) 0.0208(13) 0.0330(16) -0.0033(13) -0.0074(14) 0.0055(12)
C3 0.0252(14) 0.0223(15) 0.0276(15) -0.0022(10) -0.0077(11) 0.0032(11)
C4 0.0192(18) 0.0250(18) 0.026(2) 0.000 -0.0029(16) 0.000
C5 0.028(2) 0.045(3) 0.036(3) 0.000 0.008(2) 0.000
C6 0.0207(19) 0.037(2) 0.026(2) 0.000 -0.0027(15) 0.000
C7 0.028(2) 0.044(3) 0.034(2) 0.000 0.0025(18) 0.000
C8 0.028(2) 0.064(3) 0.040(3) 0.000 0.004(2) 0.000
C9 0.0257(14) 0.0236(15) 0.0291(15) 0.0042(12) -0.0066(12) -0.0026(11)
C10 0.047(2) 0.0336(19) 0.049(2) 0.0108(16) -0.0022(16) -0.0105(15)
O1 0.090(2) 0.0279(11) 0.0412(13) -0.0108(10) -0.0315(14) 0.0286(13)
O2 0.0432(13) 0.0258(12) 0.0489(14) -0.0015(10) -0.0167(11) 0.0046(10)
O4 0.0317(17) 0.080(3) 0.052(2) 0.000 0.0098(17) 0.000
O6 0.0323(16) 0.0459(19) 0.0251(15) 0.000 0.0051(13) 0.000
O7 0.0556(15) 0.0342(12) 0.0332(13) -0.0098(9) -0.0133(11) 0.0089(11)
O3A 0.031(2) 0.359(12) 0.041(3) 0.000 -0.005(2) 0.000
O5A 0.030(2) 0.260(9) 0.045(2) 0.000 0.0065(18) 0.000
Co1 0.0264(4) 0.0242(4) 0.0213(4) 0.000 -0.00266(19) 0.000

loop_
_atom_type_symbol
_atom_type_description
_atom_type_scat_dispersion_real
_atom_type_scat_dispersion_imag
_atom_type_scat_source
C C 0.0033 0.0016 'International Tables Vol C Tables 4.2.6.8 and 6.1.1.4'
H H 0.0000 0.0000 'International Tables Vol C Tables 4.2.6.8 and 6.1.1.4'
O O 0.0106 0.0060 'International Tables Vol C Tables 4.2.6.8 and 6.1.1.4'
Co Co 0.3494 0.9721 'International Tables Vol C Tables 4.2.6.8 and 6.1.1.4'

loop_
_geom_angle_atom_site_label_1
_geom_angle_atom_site_label_2
_geom_angle_atom_site_label_3
_geom_angle
_geom_angle_site_symmetry_1
_geom_angle_site_symmetry_3
O2 C1 O1 124.3(3) . .
O2 C1 C2 120.5(2) . .
O1 C1 C2 115.1(3) . .
C1 C2 C3 115.5(2) . .
C1 C2 H2A 108.4 . .
C3 C2 H2A 108.4 . .
C1 C2 H2B 108.4 . .
C3 C2 H2B 108.4 . .
H2A C2 H2B 107.5 . .
C9 C3 C4 120.5(3) . .
C9 C3 C2 119.4(3) . .
C4 C3 C2 120.1(3) . .
C3 C4 C3 119.0(4) . 7_565
C3 C4 C5 120.50(18) . .
C3 C4 C5 120.50(18) 7_565 .
C4 C5 H5B 121(3) . .
C4 C5 H5A 113(4) . .
H5B C5 H5A 97(4) . .
C9 C6 C9 120.5(4) . 7_565
C9 C6 C7 119.74(19) . .
C9 C6 C7 119.74(19) 7_565 .
C8 C7 C6 114.3(4) . .
C8 C7 H7A 108.7 . .
C6 C7 H7A 108.7 . .
C8 C7 H7B 108.7 . .
C6 C7 H7B 108.7 . .
H7A C7 H7B 107.6 . .
O3A C8 O4 122.7(5) . .
O3A C8 C7 124.5(4) . .
O4 C8 C7 112.8(4) . .
C6 C9 C3 119.7(3) . .
C6 C9 C10 121.2(3) . .
C3 C9 C10 119.1(2) . .
C9 C10 H10A 109.5 . .
C9 C10 H10B 109.5 . .
H10A C10 H10B 109.5 . .
C9 C10 H10C 109.5 . .
H10A C10 H10C 109.5 . .
H10B C10 H10C 109.5 . .
C1 O1 Co1 128.75(18) . .
C8 O4 H4 109.5 . .
O1 Co1 O1 85.70(9) 7 .
O1 Co1 O7 91.67(8) 7 7
O1 Co1 O7 177.05(8) . 7
O1 Co1 O7 177.06(8) 7 .
O1 Co1 O7 91.68(8) . .
O7 Co1 O7 90.91(13) 7 .
O1 Co1 O6 90.64(8) 7 .
O1 Co1 O6 90.64(8) . .
O7 Co1 O6 90.73(9) 7 .
O7 Co1 O6 90.72(9) . .
O1 Co1 O5A 92.72(10) 7 .
O1 Co1 O5A 92.72(10) . .
O7 Co1 O5A 86.06(12) 7 .
O7 Co1 O5A 86.06(12) . .
O6 Co1 O5A 175.41(15) . .

loop_
_geom_bond_atom_site_label_1
_geom_bond_atom_site_label_2
_geom_bond_distance
_geom_bond_site_symmetry_2
C1 O2 1.234(3) .
C1 O1 1.278(3) .
C1 C2 1.510(4) .
C2 C3 1.514(4) .
C2 H2A 0.9700 .
C2 H2B 0.9700 .
C3 C9 1.397(4) .
C3 C4 1.402(4) .
C4 C3 1.402(4) 7_565
C4 C5 1.507(6) .
C5 H5B 0.93(5) .
C5 H5A 1.12(8) .
C6 C9 1.392(4) .
C6 C9 1.392(4) 7_565
C6 C7 1.527(6) .
C7 C8 1.480(7) .
C7 H7A 0.9700 .
C7 H7B 0.9700 .
C8 O3A 1.185(7) .
C8 O4 1.317(5) .
C9 C10 1.499(3) .
C10 H10A 0.9600 .
C10 H10B 0.9600 .
C10 H10C 0.9600 .
O1 Co1 2.0833(17) .
O4 H4 0.8200 .
O6 Co1 2.104(3) .
O7 Co1 2.099(2) .
O5A Co1 2.115(4) .
Co1 O1 2.0833(17) 7
Co1 O7 2.099(2) 7
